data_7044325
loop_
_publ_author_name
'Hirayama, Tasuku'
'Mukaimine, Akari'
'Nishigaki, Kenta'
'Tsuboi, Hitomi'
'Hirosawa, Shusaku'
'Okuda, Kensuke'
'Ebihara, Masahiro'
'Nagasawa, Hideko'

_publ_section_title
;
 Bismuth-rhodamine: a new red light-excitable photosensitizer
;
_journal_name_full 'Dalton Trans.'
_journal_paper_doi 10.1039/C7DT03194G
_journal_year 2017
_chemical_compound_source n.a.
_chemical_formula_moiety C30H30BiN2
_chemical_formula_sum 'C32 H33 Bi F6 N3 P'
_chemical_formula_weight 813.56
_chemical_melting_point ?
_chemical_name_common BiR
_chemical_name_systematic
N-(7-(dimethylamino)-5-phenyl-10-(o-tolyl)dibenzo[b,e]bismin-3(5H)-ylidene)-N-methylmethanaminium
_chemical_properties_physical ', Photo-sensitive'
_space_group_crystal_system triclinic
_space_group_IT_number 2
_space_group_name_Hall '-P 1'
_space_group_name_H-M_alt 'P -1'
_symmetry_space_group_name_Hall '-P 1'
_symmetry_space_group_name_H-M 'P -1'
_atom_sites_solution_hydrogens geom
_audit_creation_method SHELXL-2014/7
_audit_update_record
;
2017-02-03 deposited with the CCDC.
2017-09-25 downloaded from the CCDC.
;
_cell_angle_alpha 66.593(6)
_cell_angle_beta 77.962(6)
_cell_angle_gamma 70.259(6)
_cell_formula_units_Z 2
_cell_length_a 10.7064(18)
_cell_length_b 11.8965(17)
_cell_length_c 14.505(2)
_cell_measurement_reflns_used 4697
_cell_measurement_temperature 296(2)
_cell_measurement_theta_max 27.4662
_cell_measurement_theta_min 3.0721
_cell_volume 1589.9(4)
_computing_structure_refinement 'SHELXL-2014/7 (Sheldrick, 2014)'
_diffrn_ambient_temperature 296(2)
_diffrn_measured_fraction_theta_full 0.992
_diffrn_measured_fraction_theta_max 0.985
_diffrn_measurement_device_type 'AFC7R Mercury CCD'
_diffrn_radiation_type MoK\a
_diffrn_radiation_wavelength 0.71075
_diffrn_reflns_av_R_equivalents 0.0300
_diffrn_reflns_av_unetI/netI 0.0451
_diffrn_reflns_Laue_measured_fraction_full 0.992
_diffrn_reflns_Laue_measured_fraction_max 0.985
_diffrn_reflns_limit_h_max 13
_diffrn_reflns_limit_h_min -13
_diffrn_reflns_limit_k_max 14
_diffrn_reflns_limit_k_min -15
_diffrn_reflns_limit_l_max 11
_diffrn_reflns_limit_l_min -18
_diffrn_reflns_number 12952
_diffrn_reflns_point_group_measured_fraction_full 0.992
_diffrn_reflns_point_group_measured_fraction_max 0.985
_diffrn_reflns_theta_full 25.242
_diffrn_reflns_theta_max 27.482
_diffrn_reflns_theta_min 3.072
_exptl_absorpt_coefficient_mu 5.657
_exptl_crystal_colour Green
_exptl_crystal_density_diffrn 1.699
_exptl_crystal_description Prism
_exptl_crystal_F_000 796
_exptl_crystal_preparation ', Luminescent'
_exptl_crystal_size_max 0.330
_exptl_crystal_size_mid 0.310
_exptl_crystal_size_min 0.280
_refine_diff_density_max 1.414
_refine_diff_density_min -1.047
_refine_diff_density_rms 0.103
_refine_ls_extinction_method none
_refine_ls_goodness_of_fit_ref 1.062
_refine_ls_hydrogen_treatment constr
_refine_ls_matrix_type full
_refine_ls_number_parameters 394
_refine_ls_number_reflns 7179
_refine_ls_number_restraints 0
_refine_ls_restrained_S_all 1.062
_refine_ls_R_factor_all 0.0458
_refine_ls_R_factor_gt 0.0391
_refine_ls_shift/su_max 0.002
_refine_ls_shift/su_mean 0.000
_refine_ls_structure_factor_coef Fsqd
_refine_ls_weighting_details 'w=1/[\s^2^(Fo^2^)+(0.0550P)^2^+0.5008P] where P=(Fo^2^+2Fc^2^)/3'
_refine_ls_weighting_scheme calc
_refine_ls_wR_factor_gt 0.0997
_refine_ls_wR_factor_ref 0.1065
_reflns_Friedel_coverage 0.000
_reflns_number_gt 6291
_reflns_number_total 7179
_reflns_threshold_expression 'I > 2\s(I)'
_cod_data_source_file c7dt03194g2.cif
_cod_data_source_block BiR1
_cod_depositor_comments
;
The following automatic conversions were performed:

'_chemical_melting_point' value 'unknown' was changed to '?' - the
value is undefined or not given.

Automatic conversion script
Id: cif_fix_values 4973 2017-02-22 13:04:09Z antanas 
;
_cod_database_code 7044325
_shelx_shelxl_version_number 2014/7
_shelx_space_group_comment
;
The symmetry employed for this shelxl refinement is uniquely defined
by the following loop, which should always be used as a source of
symmetry information in preference to the above space-group names.
They are only intended as comments.
;
_shelx_estimated_absorpt_t_min 0.397
_shelx_estimated_absorpt_t_max 0.397

loop_
_space_group_symop_operation_xyz
'x, y, z'
'-x, -y, -z'

loop_
_atom_site_label
_atom_site_type_symbol
_atom_site_fract_x
_atom_site_fract_y
_atom_site_fract_z
_atom_site_U_iso_or_equiv
_atom_site_adp_type
_atom_site_occupancy
_atom_site_site_symmetry_order
_atom_site_calc_flag
_atom_site_refinement_flags_posn
_atom_site_refinement_flags_adp
Bi1 Bi 0.79203(2) 0.93996(2) 0.54720(2) 0.05089(9) Uani 1 1 d . .
C1 C 0.9810(5) 0.7819(5) 0.5663(3) 0.0444(10) Uani 1 1 d . .
C2 C 1.0021(5) 0.6966(5) 0.6641(4) 0.0503(11) Uani 1 1 d . .
H2 H 0.9394 0.7110 0.7163 0.060 Uiso 1 1 calc R U
C3 C 1.1148(5) 0.5889(5) 0.6877(4) 0.0518(11) Uani 1 1 d . .
C4 C 1.2092(6) 0.5741(6) 0.6068(4) 0.0605(14) Uani 1 1 d . .
H4 H 1.2865 0.5061 0.6189 0.073 Uiso 1 1 calc R U
C5 C 1.1888(6) 0.6581(6) 0.5110(4) 0.0573(13) Uani 1 1 d . .
H5 H 1.2537 0.6447 0.4598 0.069 Uiso 1 1 calc R U
C6 C 1.0758(5) 0.7638(5) 0.4846(4) 0.0458(10) Uani 1 1 d . .
C7 C 1.0644(5) 0.8407(5) 0.3801(3) 0.0432(10) Uani 1 1 d . .
C8 C 0.8575(5) 1.0256(5) 0.3841(4) 0.0476(11) Uani 1 1 d . .
C9 C 0.9690(5) 0.9579(5) 0.3347(4) 0.0471(11) Uani 1 1 d . .
C10 C 0.9833(6) 1.0220(6) 0.2264(4) 0.0630(14) Uani 1 1 d . .
H10 H 1.0550 0.9837 0.1898 0.076 Uiso 1 1 calc R U
C11 C 0.8999(6) 1.1325(6) 0.1763(4) 0.0641(14) Uani 1 1 d . .
H11 H 0.9148 1.1676 0.1065 0.077 Uiso 1 1 calc R U
C12 C 0.7895(6) 1.1979(5) 0.2260(4) 0.0555(12) Uani 1 1 d . .
C13 C 0.7736(6) 1.1394(5) 0.3326(4) 0.0538(12) Uani 1 1 d . .
H13 H 0.7035 1.1805 0.3685 0.065 Uiso 1 1 calc R U
C14 C 0.5850(8) 1.3677(7) 0.2269(7) 0.092(2) Uani 1 1 d . .
H14 H 0.5261 1.3145 0.2514 0.137 Uiso 1 1 calc R U
H14A H 0.5414 1.4494 0.1804 0.137 Uiso 1 1 calc R U
H14B H 0.6081 1.3789 0.2826 0.137 Uiso 1 1 calc R U
C15 C 0.7215(9) 1.3648(7) 0.0647(5) 0.091(2) Uani 1 1 d . .
H15 H 0.8104 1.3724 0.0439 0.136 Uiso 1 1 calc R U
H15A H 0.6587 1.4478 0.0420 0.136 Uiso 1 1 calc R U
H15B H 0.7065 1.3109 0.0359 0.136 Uiso 1 1 calc R U
C16 C 1.0318(8) 0.5164(8) 0.8652(4) 0.081(2) Uani 1 1 d . .
H16 H 1.0206 0.5959 0.8727 0.122 Uiso 1 1 calc R U
H16A H 1.0605 0.4471 0.9263 0.122 Uiso 1 1 calc R U
H16B H 0.9486 0.5148 0.8515 0.122 Uiso 1 1 calc R U
C17 C 1.2422(7) 0.3868(6) 0.8029(5) 0.0786(18) Uani 1 1 d . .
H17 H 1.2397 0.3396 0.7632 0.118 Uiso 1 1 calc R U
H17A H 1.2351 0.3355 0.8732 0.118 Uiso 1 1 calc R U
H17B H 1.3247 0.4086 0.7860 0.118 Uiso 1 1 calc R U
C18 C 1.1673(5) 0.7876(5) 0.3082(3) 0.0455(10) Uani 1 1 d . .
C19 C 1.2750(5) 0.8373(6) 0.2654(4) 0.0573(12) Uani 1 1 d . .
H19 H 1.2828 0.9024 0.2820 0.069 Uiso 1 1 calc R U
C20 C 1.3704(6) 0.7917(6) 0.1987(4) 0.0673(15) Uani 1 1 d . .
H20 H 1.4427 0.8247 0.1713 0.081 Uiso 1 1 calc R U
C21 C 1.3570(7) 0.6976(6) 0.1736(4) 0.0689(16) Uani 1 1 d . .
H21 H 1.4205 0.6667 0.1284 0.083 Uiso 1 1 calc R U
C22 C 1.2512(7) 0.6480(6) 0.2141(4) 0.0690(16) Uani 1 1 d . .
H22 H 1.2441 0.5841 0.1957 0.083 Uiso 1 1 calc R U
C23 C 1.1529(6) 0.6917(5) 0.2829(4) 0.0576(13) Uani 1 1 d . .
C24 C 1.0383(8) 0.6363(7) 0.3274(6) 0.085(2) Uani 1 1 d . .
H24 H 1.0350 0.6057 0.3996 0.128 Uiso 1 1 calc R U
H24A H 1.0495 0.5668 0.3057 0.128 Uiso 1 1 calc R U
H24B H 0.9569 0.7009 0.3054 0.128 Uiso 1 1 calc R U
C25 C 0.6856(5) 0.8310(5) 0.5065(4) 0.0510(11) Uani 1 1 d . .
C26 C 0.6851(7) 0.7092(6) 0.5687(5) 0.0710(16) Uani 1 1 d . .
H26 H 0.7305 0.6698 0.6266 0.085 Uiso 1 1 calc R U
C27 C 0.6167(8) 0.6445(7) 0.5454(6) 0.086(2) Uani 1 1 d . .
H27 H 0.6166 0.5617 0.5875 0.103 Uiso 1 1 calc R U
C28 C 0.5494(7) 0.7032(8) 0.4598(6) 0.085(2) Uani 1 1 d . .
H28 H 0.5027 0.6609 0.4441 0.103 Uiso 1 1 calc R U
C29 C 0.5517(8) 0.8233(9) 0.3988(7) 0.086(2) Uani 1 1 d . .
H29 H 0.5085 0.8616 0.3399 0.103 Uiso 1 1 calc R U
C30 C 0.6168(7) 0.8909(7) 0.4216(5) 0.0713(16) Uani 1 1 d . .
H30 H 0.6140 0.9747 0.3804 0.086 Uiso 1 1 calc R U
C31 C 0.8695(11) 0.8985(10) 0.0613(7) 0.097(2) Uani 1 1 d . .
C32 C 0.7417(13) 0.9898(11) 0.0554(10) 0.144(4) Uani 1 1 d . .
H32 H 0.7094 0.9965 0.1204 0.215 Uiso 1 1 calc R U
H32A H 0.6810 0.9629 0.0341 0.215 Uiso 1 1 calc R U
H32B H 0.7486 1.0714 0.0075 0.215 Uiso 1 1 calc R U
N1 N 1.1313(5) 0.5032(5) 0.7822(3) 0.0597(11) Uani 1 1 d . .
N2 N 0.7042(5) 1.3079(4) 0.1764(4) 0.0647(12) Uani 1 1 d . .
N3 N 0.9717(10) 0.8268(10) 0.0672(7) 0.133(3) Uani 1 1 d . .
P1 P 0.36103(19) 0.21842(18) 0.12133(12) 0.0678(4) Uani 1 1 d . .
F1 F 0.4756(11) 0.1509(11) 0.1832(9) 0.271(7) Uani 1 1 d . .
F2 F 0.3099(7) 0.3114(10) 0.1782(7) 0.204(4) Uani 1 1 d . .
F3 F 0.2567(12) 0.1570(9) 0.1870(9) 0.252(5) Uani 1 1 d . .
F4 F 0.4059(8) 0.1260(9) 0.0686(9) 0.237(5) Uani 1 1 d . .
F5 F 0.4551(12) 0.2878(12) 0.0566(9) 0.272(6) Uani 1 1 d . .
F6 F 0.2478(9) 0.3010(11) 0.0545(6) 0.219(5) Uani 1 1 d . .

loop_
_atom_site_aniso_label
_atom_site_aniso_U_11
_atom_site_aniso_U_22
_atom_site_aniso_U_33
_atom_site_aniso_U_23
_atom_site_aniso_U_13
_atom_site_aniso_U_12
Bi1 0.04587(13) 0.06066(14) 0.04862(13) -0.02958(10) 0.00308(8) -0.01013(9)
C1 0.037(2) 0.056(3) 0.045(2) -0.022(2) -0.0019(19) -0.016(2)
C2 0.048(3) 0.061(3) 0.045(2) -0.023(2) -0.004(2) -0.013(2)
C3 0.047(3) 0.067(3) 0.043(2) -0.015(2) -0.007(2) -0.022(2)
C4 0.048(3) 0.073(4) 0.048(3) -0.018(3) -0.009(2) -0.002(3)
C5 0.047(3) 0.069(3) 0.047(3) -0.022(3) 0.002(2) -0.006(3)
C6 0.038(2) 0.056(3) 0.044(2) -0.019(2) -0.0020(19) -0.011(2)
C7 0.035(2) 0.052(3) 0.042(2) -0.018(2) 0.0022(18) -0.013(2)
C8 0.047(3) 0.052(3) 0.046(2) -0.020(2) 0.001(2) -0.017(2)
C9 0.046(3) 0.052(3) 0.042(2) -0.018(2) 0.003(2) -0.015(2)
C10 0.055(3) 0.066(4) 0.048(3) -0.011(3) 0.005(2) -0.008(3)
C11 0.060(4) 0.062(3) 0.053(3) -0.009(3) 0.004(3) -0.015(3)
C12 0.054(3) 0.043(3) 0.065(3) -0.012(2) -0.008(3) -0.014(2)
C13 0.055(3) 0.047(3) 0.060(3) -0.023(2) -0.003(2) -0.013(2)
C14 0.085(5) 0.065(4) 0.110(6) -0.037(4) -0.027(5) 0.014(4)
C15 0.093(6) 0.068(4) 0.080(5) 0.016(4) -0.032(4) -0.021(4)
C16 0.090(5) 0.101(5) 0.039(3) -0.015(3) 0.000(3) -0.024(4)
C17 0.074(5) 0.071(4) 0.065(4) -0.004(3) -0.019(3) -0.006(3)
C18 0.044(3) 0.050(3) 0.039(2) -0.016(2) -0.0034(19) -0.008(2)
C19 0.045(3) 0.068(3) 0.058(3) -0.026(3) 0.003(2) -0.014(3)
C20 0.050(3) 0.078(4) 0.058(3) -0.024(3) 0.011(3) -0.008(3)
C21 0.064(4) 0.072(4) 0.051(3) -0.029(3) 0.004(3) 0.007(3)
C22 0.091(5) 0.056(3) 0.060(3) -0.029(3) -0.009(3) -0.008(3)
C23 0.061(3) 0.060(3) 0.052(3) -0.024(2) -0.008(2) -0.011(3)
C24 0.091(5) 0.095(5) 0.094(5) -0.046(4) 0.007(4) -0.049(4)
C25 0.037(3) 0.060(3) 0.057(3) -0.026(2) 0.001(2) -0.012(2)
C26 0.079(4) 0.074(4) 0.065(3) -0.025(3) -0.006(3) -0.027(3)
C27 0.087(5) 0.076(4) 0.106(6) -0.036(4) -0.002(4) -0.035(4)
C28 0.062(4) 0.106(6) 0.115(6) -0.064(5) 0.000(4) -0.030(4)
C29 0.066(4) 0.108(6) 0.099(5) -0.044(5) -0.026(4) -0.023(4)
C30 0.059(4) 0.074(4) 0.080(4) -0.024(3) -0.020(3) -0.015(3)
C31 0.099(7) 0.108(7) 0.077(5) -0.021(5) -0.009(5) -0.035(6)
C32 0.128(10) 0.112(8) 0.181(12) -0.052(8) -0.048(9) -0.001(7)
N1 0.055(3) 0.070(3) 0.044(2) -0.013(2) -0.006(2) -0.013(2)
N2 0.063(3) 0.048(2) 0.071(3) -0.009(2) -0.013(2) -0.012(2)
N3 0.103(7) 0.159(9) 0.110(6) -0.038(6) -0.002(5) -0.021(6)
P1 0.0686(11) 0.0723(10) 0.0532(8) -0.0156(8) 0.0037(7) -0.0220(9)
F1 0.230(11) 0.251(11) 0.288(12) -0.121(10) -0.179(10) 0.111(9)
F2 0.112(5) 0.310(11) 0.285(10) -0.243(9) -0.017(5) -0.009(6)
F3 0.254(12) 0.178(8) 0.282(12) -0.051(8) 0.106(10) -0.124(8)
F4 0.132(6) 0.286(10) 0.420(14) -0.299(11) 0.019(7) -0.029(6)
F5 0.243(11) 0.304(13) 0.304(12) -0.131(11) 0.157(10) -0.198(11)
F6 0.163(7) 0.309(12) 0.163(7) -0.104(8) -0.088(6) 0.031(7)

loop_
_atom_type_symbol
_atom_type_description
_atom_type_scat_dispersion_real
_atom_type_scat_dispersion_imag
_atom_type_scat_source
C C 0.0033 0.0016 'International Tables Vol C Tables 4.2.6.8 and 6.1.1.4'
H H 0.0000 0.0000 'International Tables Vol C Tables 4.2.6.8 and 6.1.1.4'
N N 0.0061 0.0033 'International Tables Vol C Tables 4.2.6.8 and 6.1.1.4'
F F 0.0171 0.0103 'International Tables Vol C Tables 4.2.6.8 and 6.1.1.4'
P P 0.1023 0.0942 'International Tables Vol C Tables 4.2.6.8 and 6.1.1.4'
Bi Bi -4.1077 10.2566 'International Tables Vol C Tables 4.2.6.8 and 6.1.1.4'

loop_
_geom_angle_atom_site_label_1
_geom_angle_atom_site_label_2
_geom_angle_atom_site_label_3
_geom_angle
C1 Bi1 C8 89.77(18)
C1 Bi1 C25 92.37(17)
C8 Bi1 C25 89.59(18)
C2 C1 C6 120.2(5)
C2 C1 Bi1 116.1(3)
C6 C1 Bi1 123.7(3)
C1 C2 C3 122.7(5)
C1 C2 H2 118.7
C3 C2 H2 118.7
N1 C3 C4 121.2(5)
N1 C3 C2 122.3(5)
C4 C3 C2 116.5(5)
C5 C4 C3 120.7(5)
C5 C4 H4 119.6
C3 C4 H4 119.6
C4 C5 C6 124.2(5)
C4 C5 H5 117.9
C6 C5 H5 117.9
C5 C6 C1 115.6(4)
C5 C6 C7 118.2(4)
C1 C6 C7 126.2(5)
C9 C7 C6 129.4(4)
C9 C7 C18 115.6(4)
C6 C7 C18 115.0(4)
C13 C8 C9 122.2(5)
C13 C8 Bi1 115.0(4)
C9 C8 Bi1 122.3(4)
C7 C9 C8 127.3(4)
C7 C9 C10 119.0(5)
C8 C9 C10 113.7(5)
C11 C10 C9 123.8(6)
C11 C10 H10 118.1
C9 C10 H10 118.1
C10 C11 C12 121.8(5)
C10 C11 H11 119.1
C12 C11 H11 119.1
N2 C12 C11 122.3(5)
N2 C12 C13 121.6(5)
C11 C12 C13 116.0(5)
C8 C13 C12 122.3(5)
C8 C13 H13 118.8
C12 C13 H13 118.8
N2 C14 H14 109.5
N2 C14 H14A 109.5
H14 C14 H14A 109.5
N2 C14 H14B 109.5
H14 C14 H14B 109.5
H14A C14 H14B 109.5
N2 C15 H15 109.5
N2 C15 H15A 109.5
H15 C15 H15A 109.5
N2 C15 H15B 109.5
H15 C15 H15B 109.5
H15A C15 H15B 109.5
N1 C16 H16 109.5
N1 C16 H16A 109.5
H16 C16 H16A 109.5
N1 C16 H16B 109.5
H16 C16 H16B 109.5
H16A C16 H16B 109.5
N1 C17 H17 109.5
N1 C17 H17A 109.5
H17 C17 H17A 109.5
N1 C17 H17B 109.5
H17 C17 H17B 109.5
H17A C17 H17B 109.5
C23 C18 C19 120.1(5)
C23 C18 C7 120.3(5)
C19 C18 C7 119.6(4)
C20 C19 C18 121.1(5)
C20 C19 H19 119.4
C18 C19 H19 119.4
C21 C20 C19 119.0(6)
C21 C20 H20 120.5
C19 C20 H20 120.5
C20 C21 C22 120.9(5)
C20 C21 H21 119.6
C22 C21 H21 119.6
C21 C22 C23 121.5(5)
C21 C22 H22 119.3
C23 C22 H22 119.3
C18 C23 C22 117.4(5)
C18 C23 C24 121.5(5)
C22 C23 C24 121.1(5)
C23 C24 H24 109.5
C23 C24 H24A 109.5
H24 C24 H24A 109.5
C23 C24 H24B 109.5
H24 C24 H24B 109.5
H24A C24 H24B 109.5
C26 C25 C30 120.4(5)
C26 C25 Bi1 120.1(4)
C30 C25 Bi1 119.4(4)
C25 C26 C27 120.1(6)
C25 C26 H26 120.0
C27 C26 H26 120.0
C28 C27 C26 119.8(7)
C28 C27 H27 120.1
C26 C27 H27 120.1
C29 C28 C27 119.4(7)
C29 C28 H28 120.3
C27 C28 H28 120.3
C28 C29 C30 121.9(7)
C28 C29 H29 119.1
C30 C29 H29 119.1
C25 C30 C29 118.4(7)
C25 C30 H30 120.8
C29 C30 H30 120.8
N3 C31 C32 178.8(12)
C31 C32 H32 109.5
C31 C32 H32A 109.5
H32 C32 H32A 109.5
C31 C32 H32B 109.5
H32 C32 H32B 109.5
H32A C32 H32B 109.5
C3 N1 C16 121.2(5)
C3 N1 C17 121.2(5)
C16 N1 C17 117.3(5)
C12 N2 C14 121.8(6)
C12 N2 C15 120.3(6)
C14 N2 C15 117.5(6)
F5 P1 F1 80.9(8)
F5 P1 F4 91.1(6)
F1 P1 F4 91.4(5)
F5 P1 F3 175.6(7)
F1 P1 F3 101.9(8)
F4 P1 F3 92.3(6)
F5 P1 F6 94.0(8)
F1 P1 F6 173.7(8)
F4 P1 F6 92.3(5)
F3 P1 F6 83.0(7)
F5 P1 F2 91.3(6)
F1 P1 F2 89.3(5)
F4 P1 F2 177.6(6)
F3 P1 F2 85.3(5)
F6 P1 F2 87.2(5)

loop_
_geom_bond_atom_site_label_1
_geom_bond_atom_site_label_2
_geom_bond_distance
Bi1 C1 2.226(5)
Bi1 C8 2.237(5)
Bi1 C25 2.284(5)
C1 C2 1.389(7)
C1 C6 1.426(6)
C2 C3 1.412(7)
C2 H2 0.9300
C3 N1 1.349(6)
C3 C4 1.407(8)
C4 C5 1.361(8)
C4 H4 0.9300
C5 C6 1.405(7)
C5 H5 0.9300
C6 C7 1.431(7)
C7 C9 1.418(7)
C7 C18 1.508(6)
C8 C13 1.361(7)
C8 C9 1.428(7)
C9 C10 1.448(7)
C10 C11 1.332(8)
C10 H10 0.9300
C11 C12 1.411(8)
C11 H11 0.9300
C12 N2 1.335(7)
C12 C13 1.422(8)
C13 H13 0.9300
C14 N2 1.444(9)
C14 H14 0.9600
C14 H14A 0.9600
C14 H14B 0.9600
C15 N2 1.485(9)
C15 H15 0.9600
C15 H15A 0.9600
C15 H15B 0.9600
C16 N1 1.453(8)
C16 H16 0.9600
C16 H16A 0.9600
C16 H16B 0.9600
C17 N1 1.457(8)
C17 H17 0.9600
C17 H17A 0.9600
C17 H17B 0.9600
C18 C23 1.391(7)
C18 C19 1.391(7)
C19 C20 1.380(8)
C19 H19 0.9300
C20 C21 1.364(9)
C20 H20 0.9300
C21 C22 1.369(10)
C21 H21 0.9300
C22 C23 1.406(8)
C22 H22 0.9300
C23 C24 1.495(9)
C24 H24 0.9600
C24 H24A 0.9600
C24 H24B 0.9600
C25 C26 1.370(8)
C25 C30 1.376(8)
C26 C27 1.391(9)
C26 H26 0.9300
C27 C28 1.375(11)
C27 H27 0.9300
C28 C29 1.355(11)
C28 H28 0.9300
C29 C30 1.388(9)
C29 H29 0.9300
C30 H30 0.9300
C31 N3 1.133(12)
C31 C32 1.425(17)
C32 H32 0.9600
C32 H32A 0.9600
C32 H32B 0.9600
P1 F5 1.459(8)
P1 F1 1.476(7)
P1 F4 1.477(6)
P1 F3 1.498(8)
P1 F6 1.517(7)
P1 F2 1.527(6)

loop_
_geom_torsion_atom_site_label_1
_geom_torsion_atom_site_label_2
_geom_torsion_atom_site_label_3
_geom_torsion_atom_site_label_4
_geom_torsion
C6 C1 C2 C3 -0.8(7)
Bi1 C1 C2 C3 177.6(4)
C1 C2 C3 N1 -176.7(5)
C1 C2 C3 C4 2.4(7)
N1 C3 C4 C5 177.1(5)
C2 C3 C4 C5 -2.0(8)
C3 C4 C5 C6 0.0(10)
C4 C5 C6 C1 1.6(8)
C4 C5 C6 C7 -177.1(5)
C2 C1 C6 C5 -1.2(7)
Bi1 C1 C6 C5 -179.5(4)
C2 C1 C6 C7 177.3(4)
Bi1 C1 C6 C7 -1.0(7)
C5 C6 C7 C9 -173.0(5)
C1 C6 C7 C9 8.5(8)
C5 C6 C7 C18 8.4(7)
C1 C6 C7 C18 -170.1(4)
C6 C7 C9 C8 -2.0(8)
C18 C7 C9 C8 176.5(5)
C6 C7 C9 C10 176.3(5)
C18 C7 C9 C10 -5.2(7)
C13 C8 C9 C7 178.5(5)
Bi1 C8 C9 C7 -10.1(7)
C13 C8 C9 C10 0.1(7)
Bi1 C8 C9 C10 171.5(4)
C7 C9 C10 C11 -179.7(6)
C8 C9 C10 C11 -1.1(9)
C9 C10 C11 C12 0.8(10)
C10 C11 C12 N2 -179.1(6)
C10 C11 C12 C13 0.6(9)
C9 C8 C13 C12 1.3(8)
Bi1 C8 C13 C12 -170.6(4)
N2 C12 C13 C8 178.1(5)
C11 C12 C13 C8 -1.7(8)
C9 C7 C18 C23 -99.2(6)
C6 C7 C18 C23 79.5(6)
C9 C7 C18 C19 79.2(6)
C6 C7 C18 C19 -102.1(5)
C23 C18 C19 C20 -1.1(8)
C7 C18 C19 C20 -179.5(5)
C18 C19 C20 C21 1.0(9)
C19 C20 C21 C22 -0.4(9)
C20 C21 C22 C23 -0.2(10)
C19 C18 C23 C22 0.5(8)
C7 C18 C23 C22 178.9(5)
C19 C18 C23 C24 -179.9(6)
C7 C18 C23 C24 -1.5(8)
C21 C22 C23 C18 0.1(9)
C21 C22 C23 C24 -179.5(6)
C30 C25 C26 C27 1.1(10)
Bi1 C25 C26 C27 178.0(5)
C25 C26 C27 C28 -0.2(11)
C26 C27 C28 C29 0.7(12)
C27 C28 C29 C30 -2.1(12)
C26 C25 C30 C29 -2.4(10)
Bi1 C25 C30 C29 -179.4(5)
C28 C29 C30 C25 2.9(12)
C4 C3 N1 C16 -178.1(6)
C2 C3 N1 C16 1.0(8)
C4 C3 N1 C17 -4.9(8)
C2 C3 N1 C17 174.2(5)
C11 C12 N2 C14 174.1(6)
C13 C12 N2 C14 -5.6(9)
C11 C12 N2 C15 1.4(9)
C13 C12 N2 C15 -178.4(5)
